data_1516022
loop_
_publ_author_name
'Huang, Yu-Jie'
'Lu, Hui'
'Yu, Xue-Li'
'Zhang, Shu-Wei'
'Wang, Wen-Qiong'
'Fen, Lin-Yin'
'Xuan, Li-Jiang'

_publ_section_title
;
 Dammarane-Type Triterpenoids from Gentianella azurea.
;
_journal_issue 5
_journal_name_full 'Journal of natural products'
_journal_page_first 1201
_journal_paper_doi 10.1021/np500077z
_journal_volume 77
_journal_year 2014
_chemical_absolute_configuration ad
_chemical_formula_sum 'C36.5 H68 O15.5'
_chemical_formula_weight 754.90
_chemical_name_systematic
; 
 ? 
;
_space_group_crystal_system triclinic
_space_group_IT_number 1
_space_group_name_Hall 'P 1'
_space_group_name_H-M_alt 'P 1'
_symmetry_space_group_name_Hall 'P 1'
_symmetry_space_group_name_H-M 'P 1'
_atom_sites_solution_hydrogens geom
_audit_creation_method SHELXL-2013
_cell_angle_alpha 85.657(2)
_cell_angle_beta 88.636(2)
_cell_angle_gamma 77.863(2)
_cell_formula_units_Z 2
_cell_length_a 7.1558(3)
_cell_length_b 12.8203(4)
_cell_length_c 21.0330(7)
_cell_measurement_reflns_used 9002
_cell_measurement_temperature 140(2)
_cell_measurement_theta_max 68.79
_cell_measurement_theta_min 4.22
_cell_volume 1880.95(12)
_computing_cell_refinement 'Bruker SAINT'
_computing_data_collection 'Bruker APEX2'
_computing_data_reduction 'Bruker SAINT'
_computing_molecular_graphics 'Bruker SHELXTL'
_computing_publication_material 'Bruker SHELXTL'
_computing_structure_refinement 'SHELXL-2013 (Sheldrick, 2013)'
_computing_structure_solution 'SHELXS-97 (Sheldrick, 2008)'
_diffrn_ambient_temperature 140(2)
_diffrn_measured_fraction_theta_full 0.956
_diffrn_measured_fraction_theta_max 0.940
_diffrn_measurement_device_type 'Bruker APEX-II CCD'
_diffrn_measurement_method '\f and \w scans'
_diffrn_radiation_type CuK\a
_diffrn_radiation_wavelength 1.54178
_diffrn_reflns_av_R_equivalents 0.0442
_diffrn_reflns_av_unetI/netI 0.0656
_diffrn_reflns_Laue_measured_fraction_full 0.956
_diffrn_reflns_Laue_measured_fraction_max 0.940
_diffrn_reflns_limit_h_max 8
_diffrn_reflns_limit_h_min -8
_diffrn_reflns_limit_k_max 15
_diffrn_reflns_limit_k_min -15
_diffrn_reflns_limit_l_max 25
_diffrn_reflns_limit_l_min -25
_diffrn_reflns_number 23575
_diffrn_reflns_point_group_measured_fraction_full 0.765
_diffrn_reflns_point_group_measured_fraction_max 0.749
_diffrn_reflns_theta_full 67.679
_diffrn_reflns_theta_max 69.252
_diffrn_reflns_theta_min 3.535
_exptl_absorpt_coefficient_mu 0.855
_exptl_absorpt_correction_T_max 0.75
_exptl_absorpt_correction_T_min 0.49
_exptl_absorpt_correction_type multi-scan
_exptl_absorpt_process_details sadabs
_exptl_crystal_density_diffrn 1.333
_exptl_crystal_description block
_exptl_crystal_F_000 822
_exptl_crystal_size_max 0.230
_exptl_crystal_size_mid 0.120
_exptl_crystal_size_min 0.080
_refine_diff_density_max 0.540
_refine_diff_density_min -0.289
_refine_diff_density_rms 0.068
_refine_ls_abs_structure_details
; 
 Flack x determined using 3825 quotients [(I+)-(I-)]/[(I+)+(I-)] 
 (Parsons and Flack (2004), Acta Cryst. A60, s61). 
;
_refine_ls_abs_structure_Flack 0.05(6)
_refine_ls_extinction_method none
_refine_ls_goodness_of_fit_ref 1.045
_refine_ls_hydrogen_treatment constr
_refine_ls_matrix_type full
_refine_ls_number_parameters 966
_refine_ls_number_reflns 10540
_refine_ls_number_restraints 3
_refine_ls_restrained_S_all 1.045
_refine_ls_R_factor_all 0.0479
_refine_ls_R_factor_gt 0.0477
_refine_ls_shift/su_max 0.036
_refine_ls_shift/su_mean 0.001
_refine_ls_structure_factor_coef Fsqd
_refine_ls_weighting_details 'w=1/[\s^2^(Fo^2^)+(0.0836P)^2^+0.4499P] where P=(Fo^2^+2Fc^2^)/3'
_refine_ls_weighting_scheme calc
_refine_ls_wR_factor_gt 0.1226
_refine_ls_wR_factor_ref 0.1230
_reflns_Friedel_coverage 0.593
_reflns_Friedel_fraction_full 0.573
_reflns_Friedel_fraction_max 0.558
_reflns_number_gt 10436
_reflns_number_total 10540
_reflns_threshold_expression 'I > 2\s(I)'
_cod_data_source_file np500077z_si_006.cif
_cod_data_source_block cu_dm13492_0m
_cod_depositor_comments
;
Adding full bibliography for 1516020--1516024.cif.

2019-02-22
Z value and formula fixed to values more according to usual
chemical conventions.                 miguel
;
_cod_original_formula_sum 'C73 H136 O31'
_cod_original_formula_weight 1509.81
_cod_original_formula_units_Z 1
_cod_database_code 1516022
_shelx_space_group_comment
; 
The symmetry employed for this shelxl refinement is uniquely defined 
by the following loop, which should always be used as a source of 
symmetry information in preference to the above space-group names. 
They are only intended as comments. 
;
_shelx_estimated_absorpt_t_min 0.828
_shelx_estimated_absorpt_t_max 0.935
_shelxl_version_number 2013-4

loop_
_space_group_symop_operation_xyz
'x, y, z'

loop_
_atom_site_label
_atom_site_type_symbol
_atom_site_fract_x
_atom_site_fract_y
_atom_site_fract_z
_atom_site_U_iso_or_equiv
_atom_site_adp_type
_atom_site_occupancy
_atom_site_site_symmetry_order
_atom_site_calc_flag
_atom_site_refinement_flags_posn
_atom_site_refinement_flags_adp
O1 O 0.7403(3) -0.07049(17) 0.61639(10) 0.0184(5) Uani 1 1 d . .
O2 O 0.7489(4) 0.35515(19) 0.12968(11) 0.0265(5) Uani 1 1 d . .
H2 H 0.8293 0.3726 0.1035 0.040 Uiso 1 1 calc R U
O3 O 0.4064(4) 0.36724(19) 0.04208(12) 0.0265(5) Uani 1 1 d . .
O4 O 0.6658(3) 0.27836(18) -0.00548(10) 0.0227(5) Uani 1 1 d . .
O5 O 0.7814(4) 0.05763(19) -0.02950(11) 0.0250(5) Uani 1 1 d . .
H5 H 0.8128 0.0128 0.0017 0.038 Uiso 1 1 calc R U
O6 O 1.1423(4) -0.0153(2) 0.01914(13) 0.0389(7) Uani 1 1 d . .
H6 H 1.2573 -0.0474 0.0217 0.058 Uiso 1 1 calc R U
O7 O 0.7456(4) -0.26135(17) 0.57461(11) 0.0231(5) Uani 1 1 d . .
H7 H 0.7042 -0.2207 0.6036 0.035 Uiso 1 1 calc R U
O8 O 0.5354(4) -0.16814(18) 0.70941(12) 0.0248(5) Uani 1 1 d . .
H8 H 0.5633 -0.2284 0.7295 0.037 Uiso 1 1 calc R U
O9 O 0.6837(4) -0.1373(2) 0.83919(12) 0.0279(5) Uani 1 1 d . .
H9 H 0.5946 -0.1691 0.8491 0.042 Uiso 1 1 calc R U
O10 O 0.6351(4) 0.0949(2) 0.84857(11) 0.0299(6) Uani 1 1 d . .
H10 H 0.5158 0.1027 0.8470 0.045 Uiso 1 1 calc R U
O11 O 0.7778(3) 0.05191(16) 0.68468(10) 0.0170(4) Uani 1 1 d . .
O12 O 0.7630(4) 0.27067(18) 0.68505(12) 0.0258(5) Uani 1 1 d . .
H12 H 0.7975 0.3283 0.6898 0.039 Uiso 1 1 calc R U
O10' O 0.7275(4) 0.57418(19) -0.12170(10) 0.0243(5) Uani 1 1 d . .
H10A H 0.6645 0.6075 -0.1529 0.036 Uiso 1 1 calc R U
O11' O 0.6537(3) 0.60808(18) 0.04976(10) 0.0201(5) Uani 1 1 d . .
O12' O 0.9968(3) 0.4395(2) 0.04890(12) 0.0271(5) Uani 1 1 d . .
H12' H 1.1164 0.4206 0.0507 0.041 Uiso 1 1 calc R U
O1'A O 0.3898(3) 0.68349(17) 0.10625(10) 0.0198(5) Uani 1 1 d . .
O2'A O 0.5173(3) 0.24709(18) 0.59146(11) 0.0227(5) Uani 1 1 d . .
H2'A H 0.5843 0.2569 0.6218 0.034 Uiso 1 1 calc R U
O3'A O 0.2060(4) 0.14300(18) 0.65035(11) 0.0251(5) Uani 1 1 d . .
O4'A O 0.2271(3) 0.27715(18) 0.71033(10) 0.0210(5) Uani 1 1 d . .
O5'A O 0.2664(3) 0.55372(18) 0.73084(10) 0.0212(5) Uani 1 1 d . .
H5'A H 0.2001 0.5965 0.7038 0.032 Uiso 1 1 calc R U
O6'A O 0.0965(4) 0.53613(18) 0.84282(11) 0.0236(5) Uani 1 1 d . .
H6'A H -0.0231 0.5447 0.8419 0.035 Uiso 1 1 calc R U
O7'A O 0.1404(4) 0.8541(2) 0.14756(12) 0.0289(6) Uani 1 1 d . .
H7'A H 0.2195 0.8336 0.1186 0.043 Uiso 1 1 calc R U
O8'A O 0.1820(4) 0.7490(2) -0.00709(13) 0.0319(6) Uani 1 1 d . .
H8'A H 0.1472 0.8129 0.0019 0.048 Uiso 1 1 calc R U
O9'A O 0.4174(3) 0.7495(2) -0.12018(11) 0.0246(5) Uani 1 1 d . .
H9'A H 0.3080 0.7499 -0.1339 0.037 Uiso 1 1 calc R U
O1S O 0.5907(4) 0.62749(18) 0.75728(11) 0.0262(5) Uani 1 1 d . .
O2S O 0.0805(4) 0.7642(2) 0.81774(12) 0.0306(6) Uani 1 1 d . .
O3S O 0.1432(4) 0.8775(2) 0.69777(13) 0.0320(6) Uani 1 1 d . .
O4S O 0.7637(4) 0.4849(2) 0.66856(13) 0.0326(6) Uani 1 1 d . .
O5S O 0.1242(4) 0.6956(2) 0.62997(13) 0.0335(6) Uani 1 1 d . .
O6S O 0.5027(4) 0.6000(2) 0.57260(14) 0.0356(6) Uani 1 1 d . .
O7S O 0.7863(5) 0.9306(3) 0.08768(18) 0.0524(9) Uani 1 1 d . .
H7S H 0.8875 0.9087 0.0672 0.079 Uiso 1 1 calc R U
C1 C 0.8363(5) 0.0774(2) 0.46022(15) 0.0187(6) Uani 1 1 d . .
H1A H 0.9566 0.0967 0.4441 0.022 Uiso 1 1 calc R U
H1B H 0.7384 0.1444 0.4618 0.022 Uiso 1 1 calc R U
C2 C 0.8687(5) 0.0247(2) 0.52791(15) 0.0192(6) Uani 1 1 d . .
H2A H 0.9771 -0.0377 0.5276 0.023 Uiso 1 1 calc R U
H2B H 0.9028 0.0763 0.5560 0.023 Uiso 1 1 calc R U
C3 C 0.6919(5) -0.0118(2) 0.55431(14) 0.0161(6) Uani 1 1 d . .
H3 H 0.5881 0.0524 0.5604 0.019 Uiso 1 1 calc R U
C4 C 0.6169(4) -0.0872(2) 0.51256(14) 0.0162(6) Uani 1 1 d . .
C5 C 0.5946(4) -0.0331(2) 0.44299(13) 0.0144(6) Uani 1 1 d . .
H5A H 0.4958 0.0340 0.4470 0.017 Uiso 1 1 calc R U
C6 C 0.5068(5) -0.0957(2) 0.39699(15) 0.0194(6) Uani 1 1 d . .
H6A H 0.4010 -0.1236 0.4186 0.023 Uiso 1 1 calc R U
H6B H 0.6046 -0.1573 0.3840 0.023 Uiso 1 1 calc R U
C7 C 0.4310(5) -0.0233(2) 0.33804(15) 0.0189(6) Uani 1 1 d . .
H7A H 0.3276 0.0355 0.3513 0.023 Uiso 1 1 calc R U
H7B H 0.3752 -0.0651 0.3087 0.023 Uiso 1 1 calc R U
C8 C 0.5861(4) 0.0248(2) 0.30231(14) 0.0152(6) Uani 1 1 d . .
C9 C 0.6968(4) 0.0773(2) 0.35053(14) 0.0145(6) Uani 1 1 d . .
H9A H 0.5997 0.1385 0.3658 0.017 Uiso 1 1 calc R U
C10 C 0.7712(4) 0.0062(2) 0.41288(14) 0.0149(6) Uani 1 1 d . .
C11 C 0.8506(5) 0.1294(2) 0.31619(15) 0.0191(6) Uani 1 1 d . .
H11A H 0.9142 0.1635 0.3477 0.023 Uiso 1 1 calc R U
H11B H 0.9487 0.0730 0.2978 0.023 Uiso 1 1 calc R U
C12 C 0.7677(5) 0.2141(2) 0.26264(15) 0.0197(6) Uani 1 1 d . .
H12A H 0.6833 0.2759 0.2812 0.024 Uiso 1 1 calc R U
H12B H 0.8729 0.2399 0.2392 0.024 Uiso 1 1 calc R U
C13 C 0.6544(4) 0.1649(2) 0.21695(14) 0.0160(6) Uani 1 1 d . .
H13 H 0.7463 0.1047 0.1984 0.019 Uiso 1 1 calc R U
C14 C 0.4949(5) 0.1161(2) 0.25075(14) 0.0166(6) Uani 1 1 d . .
C15 C 0.3976(5) 0.0809(3) 0.19364(15) 0.0216(7) Uani 1 1 d . .
H15A H 0.2626 0.0788 0.2038 0.026 Uiso 1 1 calc R U
H15B H 0.4651 0.0092 0.1820 0.026 Uiso 1 1 calc R U
C16 C 0.4108(5) 0.1669(3) 0.13865(15) 0.0233(7) Uani 1 1 d . .
H16A H 0.4598 0.1324 0.0993 0.028 Uiso 1 1 calc R U
H16B H 0.2831 0.2127 0.1298 0.028 Uiso 1 1 calc R U
C17 C 0.5487(5) 0.2347(2) 0.16029(14) 0.0183(6) Uani 1 1 d . .
H17 H 0.4700 0.3008 0.1773 0.022 Uiso 1 1 calc R U
C18 C 0.7186(5) -0.0666(2) 0.26935(15) 0.0215(7) Uani 1 1 d . .
H18A H 0.7576 -0.1280 0.3003 0.032 Uiso 1 1 calc R U
H18B H 0.8322 -0.0421 0.2525 0.032 Uiso 1 1 calc R U
H18C H 0.6504 -0.0877 0.2342 0.032 Uiso 1 1 calc R U
C19 C 0.9435(5) -0.0853(2) 0.39979(15) 0.0203(6) Uani 1 1 d . .
H19A H 1.0208 -0.0616 0.3647 0.030 Uiso 1 1 calc R U
H19B H 0.8970 -0.1479 0.3881 0.030 Uiso 1 1 calc R U
H19C H 1.0217 -0.1043 0.4382 0.030 Uiso 1 1 calc R U
C20 C 0.6789(5) 0.2692(2) 0.10747(14) 0.0186(6) Uani 1 1 d . .
C21 C 0.5629(5) 0.3105(2) 0.04611(15) 0.0195(6) Uani 1 1 d . .
C22 C 0.8355(5) 0.1806(3) 0.08292(14) 0.0202(7) Uani 1 1 d . .
H22A H 0.7969 0.1106 0.0878 0.024 Uiso 1 1 calc R U
H22B H 0.9567 0.1750 0.1059 0.024 Uiso 1 1 calc R U
C23 C 0.8565(5) 0.2162(3) 0.01236(14) 0.0201(6) Uani 1 1 d . .
H23 H 0.9505 0.2641 0.0080 0.024 Uiso 1 1 calc R U
C24 C 0.9092(5) 0.1294(3) -0.03483(14) 0.0211(7) Uani 1 1 d . .
H24 H 0.8891 0.1671 -0.0783 0.025 Uiso 1 1 calc R U
C25 C 1.1211(5) 0.0677(3) -0.03331(16) 0.0267(8) Uani 1 1 d . .
C26 C 1.2607(6) 0.1385(4) -0.02797(19) 0.0353(9) Uani 1 1 d . .
H26A H 1.2368 0.1746 0.0118 0.053 Uiso 1 1 calc R U
H26B H 1.2457 0.1921 -0.0643 0.053 Uiso 1 1 calc R U
H26C H 1.3911 0.0953 -0.0279 0.053 Uiso 1 1 calc R U
C27 C 1.1604(6) 0.0066(3) -0.09319(17) 0.0330(9) Uani 1 1 d . .
H27A H 1.2888 -0.0390 -0.0910 0.050 Uiso 1 1 calc R U
H27B H 1.1520 0.0574 -0.1308 0.050 Uiso 1 1 calc R U
H27C H 1.0656 -0.0379 -0.0964 0.050 Uiso 1 1 calc R U
C28 C 0.4184(5) -0.0985(3) 0.53838(15) 0.0227(7) Uani 1 1 d . .
H28A H 0.4258 -0.1173 0.5844 0.034 Uiso 1 1 calc R U
H28B H 0.3761 -0.1549 0.5172 0.034 Uiso 1 1 calc R U
H28C H 0.3269 -0.0306 0.5300 0.034 Uiso 1 1 calc R U
C29 C 0.7515(5) -0.1982(2) 0.51489(15) 0.0196(6) Uani 1 1 d . .
H29A H 0.7174 -0.2383 0.4800 0.024 Uiso 1 1 calc R U
H29B H 0.8841 -0.1887 0.5070 0.024 Uiso 1 1 calc R U
C30 C 0.3440(5) 0.2040(2) 0.28015(15) 0.0201(6) Uani 1 1 d . .
H30A H 0.4055 0.2394 0.3109 0.030 Uiso 1 1 calc R U
H30B H 0.2452 0.1717 0.3019 0.030 Uiso 1 1 calc R U
H30C H 0.2855 0.2567 0.2463 0.030 Uiso 1 1 calc R U
C1' C 0.6611(5) -0.0195(2) 0.66995(14) 0.0160(6) Uani 1 1 d . .
H1' H 0.5267 0.0197 0.6617 0.019 Uiso 1 1 calc R U
C2' C 0.6680(5) -0.1062(2) 0.72414(14) 0.0171(6) Uani 1 1 d . .
H2' H 0.7990 -0.1528 0.7257 0.021 Uiso 1 1 calc R U
C3' C 0.6230(5) -0.0575(3) 0.78854(14) 0.0195(6) Uani 1 1 d . .
H3' H 0.4817 -0.0312 0.7922 0.023 Uiso 1 1 calc R U
C4' C 0.7205(5) 0.0348(3) 0.79765(15) 0.0199(6) Uani 1 1 d . .
H4' H 0.8590 0.0061 0.8068 0.024 Uiso 1 1 calc R U
C5' C 0.7012(5) 0.1113(2) 0.73774(14) 0.0167(6) Uani 1 1 d . .
H5' H 0.5627 0.1426 0.7301 0.020 Uiso 1 1 calc R U
C6' C 0.8063(5) 0.2006(3) 0.74135(15) 0.0213(6) Uani 1 1 d . .
H6'1 H 0.7651 0.2400 0.7797 0.026 Uiso 1 1 calc R U
H6'2 H 0.9456 0.1715 0.7440 0.026 Uiso 1 1 calc R U
C1'A C 0.4503(5) 0.6358(2) 0.04962(14) 0.0186(6) Uani 1 1 d . .
H1'A H 0.3953 0.5709 0.0460 0.022 Uiso 1 1 calc R U
C2'A C 0.3845(5) 0.7190(3) -0.00568(15) 0.0202(6) Uani 1 1 d . .
H2'1 H 0.4381 0.7838 -0.0003 0.024 Uiso 1 1 calc R U
C3'A C 0.4603(5) 0.6714(3) -0.06788(15) 0.0193(6) Uani 1 1 d . .
H3'A H 0.3979 0.6104 -0.0749 0.023 Uiso 1 1 calc R U
C4'A C 0.6751(5) 0.6307(2) -0.06570(14) 0.0182(6) Uani 1 1 d . .
H4'A H 0.7405 0.6924 -0.0660 0.022 Uiso 1 1 calc R U
C5'A C 0.7314(5) 0.5558(2) -0.00593(14) 0.0180(6) Uani 1 1 d . .
H5'1 H 0.6811 0.4891 -0.0087 0.022 Uiso 1 1 calc R U
C6'A C 0.9459(5) 0.5269(3) 0.00197(15) 0.0204(6) Uani 1 1 d . .
H6'3 H 1.0077 0.5070 -0.0393 0.024 Uiso 1 1 calc R U
H6'4 H 0.9920 0.5896 0.0152 0.024 Uiso 1 1 calc R U
C1A C 0.5217(4) 0.5207(2) 0.26294(14) 0.0171(6) Uani 1 1 d . .
H1A1 H 0.6422 0.5072 0.2872 0.020 Uiso 1 1 calc R U
H1A2 H 0.4977 0.4505 0.2527 0.020 Uiso 1 1 calc R U
C2A C 0.5459(4) 0.5869(2) 0.20062(15) 0.0184(6) Uani 1 1 d . .
H2A1 H 0.5812 0.6545 0.2106 0.022 Uiso 1 1 calc R U
H2A2 H 0.6512 0.5467 0.1751 0.022 Uiso 1 1 calc R U
C3A C 0.3654(5) 0.6122(2) 0.16201(14) 0.0165(6) Uani 1 1 d . .
H3A H 0.3412 0.5440 0.1471 0.020 Uiso 1 1 calc R U
C4A C 0.1857(4) 0.6684(2) 0.19776(14) 0.0162(6) Uani 1 1 d . .
C5A C 0.1736(4) 0.6030(2) 0.26349(13) 0.0135(6) Uani 1 1 d . .
H5A1 H 0.1543 0.5319 0.2517 0.016 Uiso 1 1 calc R U
C6A C -0.0038(4) 0.6471(2) 0.30327(14) 0.0173(6) Uani 1 1 d . .
H6A1 H 0.0129 0.7131 0.3219 0.021 Uiso 1 1 calc R U
H6A2 H -0.1171 0.6657 0.2753 0.021 Uiso 1 1 calc R U
C7A C -0.0373(4) 0.5654(3) 0.35671(14) 0.0181(6) Uani 1 1 d . .
H7A1 H -0.0669 0.5026 0.3375 0.022 Uiso 1 1 calc R U
H7A2 H -0.1503 0.5975 0.3820 0.022 Uiso 1 1 calc R U
C8A C 0.1337(4) 0.5270(2) 0.40176(13) 0.0142(6) Uani 1 1 d . .
C9A C 0.3188(4) 0.4919(2) 0.36028(13) 0.0135(6) Uani 1 1 d . .
H9A1 H 0.2943 0.4304 0.3375 0.016 Uiso 1 1 calc R U
C10A C 0.3558(4) 0.5760(2) 0.30535(13) 0.0137(6) Uani 1 1 d . .
C11A C 0.4935(4) 0.4437(2) 0.40194(14) 0.0175(6) Uani 1 1 d . .
H11C H 0.5243 0.5002 0.4269 0.021 Uiso 1 1 calc R U
H11D H 0.6046 0.4186 0.3740 0.021 Uiso 1 1 calc R U
C12A C 0.4624(4) 0.3497(2) 0.44800(14) 0.0177(6) Uani 1 1 d . .
H12C H 0.4491 0.2887 0.4235 0.021 Uiso 1 1 calc R U
H12D H 0.5740 0.3261 0.4764 0.021 Uiso 1 1 calc R U
C13A C 0.2830(4) 0.3847(2) 0.48754(13) 0.0146(6) Uani 1 1 d . .
H13A H 0.3032 0.4465 0.5109 0.018 Uiso 1 1 calc R U
C14A C 0.1041(4) 0.4264(2) 0.44586(13) 0.0145(6) Uani 1 1 d . .
C15A C -0.0518(5) 0.4439(3) 0.49828(14) 0.0190(6) Uani 1 1 d . .
H15C H -0.1807 0.4514 0.4801 0.023 Uiso 1 1 calc R U
H15D H -0.0477 0.5083 0.5209 0.023 Uiso 1 1 calc R U
C16A C 0.0009(5) 0.3412(3) 0.54322(15) 0.0210(7) Uani 1 1 d . .
H16C H -0.0638 0.2855 0.5298 0.025 Uiso 1 1 calc R U
H16D H -0.0380 0.3565 0.5876 0.025 Uiso 1 1 calc R U
C17A C 0.2217(5) 0.3034(2) 0.53821(14) 0.0166(6) Uani 1 1 d . .
H17A H 0.2517 0.2308 0.5215 0.020 Uiso 1 1 calc R U
C18A C 0.1498(5) 0.6187(2) 0.44330(14) 0.0193(6) Uani 1 1 d . .
H18D H 0.1361 0.6857 0.4164 0.029 Uiso 1 1 calc R U
H18E H 0.2750 0.6027 0.4640 0.029 Uiso 1 1 calc R U
H18F H 0.0488 0.6260 0.4759 0.029 Uiso 1 1 calc R U
C19A C 0.4140(4) 0.6741(2) 0.33130(14) 0.0177(6) Uani 1 1 d . .
H19D H 0.4973 0.7032 0.3002 0.027 Uiso 1 1 calc R U
H19E H 0.4824 0.6524 0.3715 0.027 Uiso 1 1 calc R U
H19F H 0.2992 0.7289 0.3386 0.027 Uiso 1 1 calc R U
C20A C 0.3239(5) 0.2987(2) 0.60166(14) 0.0172(6) Uani 1 1 d . .
C21A C 0.2423(5) 0.2289(3) 0.65383(15) 0.0194(6) Uani 1 1 d . .
C22A C 0.2999(5) 0.4050(2) 0.63219(14) 0.0193(6) Uani 1 1 d . .
H22C H 0.1771 0.4531 0.6197 0.023 Uiso 1 1 calc R U
H22D H 0.4058 0.4412 0.6196 0.023 Uiso 1 1 calc R U
C23A C 0.3033(5) 0.3738(2) 0.70377(14) 0.0184(6) Uani 1 1 d . .
H23A H 0.4385 0.3572 0.7189 0.022 Uiso 1 1 calc R U
C24A C 0.1847(5) 0.4606(2) 0.74286(14) 0.0185(6) Uani 1 1 d . .
H24A H 0.0501 0.4776 0.7272 0.022 Uiso 1 1 calc R U
C25A C 0.1828(5) 0.4365(2) 0.81594(15) 0.0201(6) Uani 1 1 d . .
C26A C 0.3813(5) 0.3965(3) 0.84402(16) 0.0271(7) Uani 1 1 d . .
H26D H 0.4656 0.4438 0.8278 0.041 Uiso 1 1 calc R U
H26E H 0.4330 0.3238 0.8318 0.041 Uiso 1 1 calc R U
H26F H 0.3732 0.3963 0.8906 0.041 Uiso 1 1 calc R U
C27A C 0.0524(6) 0.3597(3) 0.83512(17) 0.0282(8) Uani 1 1 d . .
H27D H 0.0408 0.3527 0.8817 0.042 Uiso 1 1 calc R U
H27E H 0.1067 0.2894 0.8195 0.042 Uiso 1 1 calc R U
H27F H -0.0742 0.3873 0.8165 0.042 Uiso 1 1 calc R U
C28A C 0.0115(5) 0.6632(3) 0.15816(15) 0.0230(7) Uani 1 1 d . .
H28D H -0.1021 0.7105 0.1748 0.034 Uiso 1 1 calc R U
H28E H -0.0080 0.5896 0.1608 0.034 Uiso 1 1 calc R U
H28F H 0.0330 0.6863 0.1136 0.034 Uiso 1 1 calc R U
C29A C 0.1903(5) 0.7865(2) 0.20508(15) 0.0188(6) Uani 1 1 d . .
H29C H 0.1002 0.8133 0.2395 0.023 Uiso 1 1 calc R U
H29D H 0.3202 0.7911 0.2181 0.023 Uiso 1 1 calc R U
C30A C 0.0614(5) 0.3364(2) 0.40675(14) 0.0178(6) Uani 1 1 d . .
H30D H 0.1071 0.2669 0.4300 0.027 Uiso 1 1 calc R U
H30E H 0.1269 0.3380 0.3653 0.027 Uiso 1 1 calc R U
H30F H -0.0766 0.3475 0.4001 0.027 Uiso 1 1 calc R U
C1S C 0.6661(12) 0.8685(5) 0.0801(4) 0.0716(18) Uani 1 1 d . .
H1S1 H 0.6403 0.8334 0.1214 0.107 Uiso 1 1 calc R U
H1S2 H 0.7216 0.8142 0.0508 0.107 Uiso 1 1 calc R U
H1S3 H 0.5465 0.9115 0.0624 0.107 Uiso 1 1 calc R U

loop_
_atom_site_aniso_label
_atom_site_aniso_U_11
_atom_site_aniso_U_22
_atom_site_aniso_U_33
_atom_site_aniso_U_23
_atom_site_aniso_U_13
_atom_site_aniso_U_12
O1 0.0195(12) 0.0173(9) 0.0175(10) -0.0021(8) 0.0011(8) -0.0014(8)
O2 0.0324(14) 0.0284(11) 0.0236(11) -0.0061(9) 0.0116(10) -0.0172(10)
O3 0.0182(12) 0.0252(11) 0.0326(12) 0.0017(9) 0.0049(10) 0.0018(10)
O4 0.0178(12) 0.0278(11) 0.0195(10) -0.0003(8) 0.0021(9) 0.0010(9)
O5 0.0245(13) 0.0259(11) 0.0254(11) -0.0032(9) -0.0002(9) -0.0067(10)
O6 0.0338(16) 0.0419(15) 0.0316(13) 0.0056(11) 0.0039(12) 0.0100(13)
O7 0.0283(13) 0.0160(10) 0.0256(11) -0.0005(8) 0.0026(9) -0.0067(9)
O8 0.0238(13) 0.0220(11) 0.0322(12) 0.0035(9) -0.0050(10) -0.0140(10)
O9 0.0276(14) 0.0334(13) 0.0252(11) 0.0096(10) -0.0024(10) -0.0156(10)
O10 0.0345(16) 0.0368(13) 0.0196(11) -0.0063(9) 0.0040(10) -0.0087(12)
O11 0.0157(11) 0.0190(10) 0.0189(9) -0.0049(8) 0.0039(8) -0.0086(8)
O12 0.0298(14) 0.0198(11) 0.0309(12) 0.0008(9) -0.0031(10) -0.0128(10)
O10' 0.0224(13) 0.0337(12) 0.0154(10) -0.0039(9) 0.0039(9) -0.0022(10)
O11' 0.0159(12) 0.0273(11) 0.0152(9) -0.0030(8) 0.0071(8) -0.0007(9)
O12' 0.0130(12) 0.0320(12) 0.0334(12) 0.0078(10) 0.0051(10) -0.0021(10)
O1'A 0.0206(12) 0.0202(10) 0.0174(10) -0.0010(8) 0.0112(9) -0.0033(8)
O2'A 0.0179(12) 0.0279(11) 0.0209(10) -0.0043(8) 0.0012(9) -0.0009(9)
O3'A 0.0288(14) 0.0199(11) 0.0275(11) -0.0038(8) 0.0054(10) -0.0068(10)
O4'A 0.0233(13) 0.0228(11) 0.0181(10) -0.0027(8) 0.0054(9) -0.0079(9)
O5'A 0.0221(12) 0.0222(10) 0.0208(10) -0.0011(8) 0.0015(9) -0.0082(9)
O6'A 0.0208(13) 0.0261(11) 0.0257(11) -0.0095(9) 0.0106(10) -0.0073(9)
O7'A 0.0260(14) 0.0271(12) 0.0308(12) 0.0033(10) 0.0055(10) -0.0017(10)
O8'A 0.0184(13) 0.0365(13) 0.0363(13) 0.0032(10) 0.0100(11) 0.0013(10)
O9'A 0.0152(12) 0.0340(12) 0.0228(11) 0.0074(9) 0.0028(9) -0.0042(10)
O1S 0.0314(14) 0.0247(11) 0.0244(11) -0.0015(9) 0.0004(10) -0.0105(10)
O2S 0.0257(14) 0.0342(13) 0.0319(12) 0.0020(10) -0.0026(10) -0.0076(11)
O3S 0.0209(13) 0.0369(13) 0.0379(13) 0.0024(11) 0.0042(11) -0.0077(11)
O4S 0.0314(15) 0.0258(12) 0.0403(14) -0.0073(10) -0.0035(11) -0.0034(11)
O5S 0.0303(15) 0.0321(13) 0.0369(13) 0.0025(10) -0.0035(11) -0.0052(11)
O6S 0.0346(16) 0.0302(13) 0.0457(15) -0.0004(11) 0.0005(12) -0.0162(11)
O7S 0.0409(19) 0.0555(19) 0.058(2) 0.0139(15) -0.0030(16) -0.0111(16)
C1 0.0167(16) 0.0196(14) 0.0227(15) -0.0025(11) 0.0007(12) -0.0102(12)
C2 0.0181(16) 0.0194(13) 0.0217(14) -0.0020(11) -0.0012(12) -0.0077(12)
C3 0.0159(15) 0.0159(13) 0.0167(13) -0.0020(10) 0.0016(11) -0.0038(11)
C4 0.0126(15) 0.0193(14) 0.0188(13) -0.0029(11) 0.0013(11) -0.0076(11)
C5 0.0109(14) 0.0152(13) 0.0180(13) -0.0027(10) 0.0039(11) -0.0046(11)
C6 0.0204(17) 0.0204(14) 0.0204(14) -0.0013(11) 0.0007(12) -0.0115(12)
C7 0.0172(17) 0.0213(14) 0.0213(14) -0.0006(11) 0.0007(12) -0.0114(12)
C8 0.0113(15) 0.0156(13) 0.0201(13) -0.0052(11) 0.0034(11) -0.0049(11)
C9 0.0106(15) 0.0127(12) 0.0209(13) -0.0030(10) 0.0032(11) -0.0039(11)
C10 0.0112(15) 0.0134(13) 0.0210(13) -0.0041(10) 0.0034(11) -0.0038(11)
C11 0.0120(15) 0.0242(15) 0.0233(14) -0.0004(12) -0.0001(12) -0.0094(12)
C12 0.0169(16) 0.0206(14) 0.0243(14) 0.0029(12) 0.0019(12) -0.0114(12)
C13 0.0127(15) 0.0171(13) 0.0182(13) -0.0021(10) 0.0049(11) -0.0032(11)
C14 0.0117(14) 0.0172(13) 0.0215(14) -0.0040(11) 0.0045(12) -0.0041(11)
C15 0.0221(18) 0.0226(15) 0.0217(14) -0.0012(12) -0.0002(13) -0.0086(13)
C16 0.0190(17) 0.0285(16) 0.0232(15) -0.0004(12) 0.0004(13) -0.0074(13)
C17 0.0142(15) 0.0196(14) 0.0203(14) -0.0023(11) 0.0051(12) -0.0019(12)
C18 0.0250(18) 0.0168(14) 0.0211(14) -0.0048(11) 0.0046(13) -0.0004(12)
C19 0.0129(15) 0.0217(15) 0.0241(14) 0.0014(11) 0.0048(12) -0.0004(12)
C20 0.0163(16) 0.0221(14) 0.0184(14) -0.0021(11) 0.0036(12) -0.0064(12)
C21 0.0153(16) 0.0190(14) 0.0240(15) 0.0007(11) 0.0057(12) -0.0049(12)
C22 0.0139(16) 0.0274(15) 0.0175(14) -0.0027(11) 0.0045(12) -0.0001(13)
C23 0.0155(16) 0.0234(14) 0.0197(14) -0.0026(11) 0.0041(12) -0.0005(12)
C24 0.0196(17) 0.0250(15) 0.0183(14) -0.0044(12) 0.0034(12) -0.0035(13)
C25 0.0219(19) 0.0352(18) 0.0200(15) -0.0027(13) 0.0029(13) 0.0010(14)
C26 0.0184(19) 0.052(2) 0.0342(18) -0.0106(16) 0.0023(14) -0.0027(16)
C27 0.031(2) 0.0393(19) 0.0256(17) -0.0072(15) 0.0076(15) 0.0011(16)
C28 0.0151(16) 0.0307(16) 0.0233(14) 0.0017(12) 0.0030(12) -0.0088(13)
C29 0.0191(17) 0.0172(14) 0.0228(14) -0.0002(11) 0.0029(12) -0.0054(12)
C30 0.0132(16) 0.0222(14) 0.0237(14) -0.0018(11) 0.0058(12) -0.0016(12)
C1' 0.0137(15) 0.0174(13) 0.0182(14) -0.0034(11) 0.0024(11) -0.0057(11)
C2' 0.0128(15) 0.0182(14) 0.0216(14) 0.0002(11) 0.0003(11) -0.0066(11)
C3' 0.0168(16) 0.0242(15) 0.0179(14) 0.0027(12) 0.0001(12) -0.0071(12)
C4' 0.0179(16) 0.0243(15) 0.0189(14) -0.0027(12) 0.0024(12) -0.0075(12)
C5' 0.0130(15) 0.0199(14) 0.0189(13) -0.0042(11) 0.0026(11) -0.0064(11)
C6' 0.0189(17) 0.0242(15) 0.0235(14) -0.0042(12) -0.0003(12) -0.0097(13)
C1'A 0.0158(16) 0.0209(15) 0.0178(14) -0.0031(11) 0.0082(12) -0.0017(12)
C2'A 0.0135(16) 0.0231(15) 0.0215(14) 0.0008(11) 0.0083(12) 0.0001(12)
C3'A 0.0165(16) 0.0228(14) 0.0191(14) 0.0002(11) 0.0035(12) -0.0065(12)
C4'A 0.0161(16) 0.0227(14) 0.0159(13) -0.0030(11) 0.0067(11) -0.0044(12)
C5'A 0.0159(16) 0.0199(14) 0.0170(13) -0.0028(11) 0.0074(12) -0.0016(12)
C6'A 0.0145(16) 0.0244(15) 0.0211(14) -0.0006(11) 0.0048(12) -0.0026(12)
C1A 0.0096(15) 0.0227(14) 0.0185(14) -0.0010(11) 0.0044(11) -0.0031(12)
C2A 0.0097(15) 0.0222(14) 0.0231(15) -0.0018(11) 0.0088(12) -0.0038(11)
C3A 0.0155(16) 0.0193(13) 0.0157(13) -0.0019(11) 0.0068(11) -0.0063(11)
C4A 0.0110(15) 0.0188(14) 0.0186(13) -0.0025(11) 0.0045(11) -0.0026(11)
C5A 0.0088(14) 0.0153(13) 0.0167(13) -0.0023(10) 0.0028(11) -0.0028(11)
C6A 0.0105(15) 0.0206(14) 0.0192(13) 0.0009(11) 0.0034(11) -0.0007(11)
C7A 0.0071(14) 0.0269(15) 0.0194(13) -0.0003(11) 0.0056(11) -0.0023(12)
C8A 0.0097(14) 0.0170(13) 0.0160(12) -0.0030(10) 0.0047(11) -0.0027(11)
C9A 0.0088(14) 0.0138(12) 0.0174(13) -0.0033(10) 0.0030(11) -0.0010(10)
C10A 0.0077(14) 0.0165(13) 0.0171(13) -0.0029(10) 0.0022(11) -0.0027(11)
C11A 0.0072(14) 0.0227(14) 0.0217(14) 0.0004(11) 0.0035(11) -0.0018(11)
C12A 0.0124(16) 0.0185(13) 0.0205(13) -0.0003(11) 0.0020(11) -0.0001(11)
C13A 0.0118(15) 0.0160(13) 0.0167(13) -0.0020(10) 0.0021(11) -0.0043(11)
C14A 0.0097(14) 0.0172(13) 0.0169(13) -0.0035(11) 0.0041(11) -0.0030(11)
C15A 0.0104(15) 0.0265(15) 0.0192(14) -0.0027(12) 0.0043(11) -0.0020(12)
C16A 0.0155(17) 0.0268(15) 0.0199(14) 0.0007(12) 0.0032(12) -0.0041(13)
C17A 0.0172(16) 0.0165(13) 0.0160(13) -0.0018(10) 0.0036(11) -0.0032(11)
C18A 0.0214(17) 0.0165(14) 0.0197(13) -0.0047(11) 0.0041(12) -0.0026(12)
C19A 0.0137(16) 0.0186(13) 0.0222(14) -0.0034(11) 0.0020(11) -0.0061(12)
C20A 0.0167(16) 0.0166(13) 0.0182(13) -0.0026(11) 0.0035(12) -0.0031(12)
C21A 0.0162(16) 0.0208(15) 0.0202(14) -0.0017(11) 0.0035(12) -0.0022(12)
C22A 0.0204(17) 0.0198(14) 0.0186(14) -0.0026(11) 0.0055(12) -0.0062(12)
C23A 0.0153(16) 0.0218(14) 0.0192(14) -0.0037(11) 0.0036(11) -0.0061(12)
C24A 0.0156(16) 0.0222(14) 0.0188(14) -0.0037(11) 0.0031(12) -0.0061(12)
C25A 0.0213(17) 0.0208(14) 0.0201(14) -0.0071(11) 0.0078(12) -0.0078(12)
C26A 0.0259(19) 0.0324(17) 0.0226(15) -0.0017(13) 0.0012(13) -0.0051(14)
C27A 0.031(2) 0.0305(17) 0.0276(16) -0.0071(13) 0.0121(14) -0.0167(15)
C28A 0.0137(16) 0.0383(17) 0.0189(14) 0.0014(12) 0.0010(12) -0.0112(13)
C29A 0.0150(16) 0.0168(13) 0.0235(14) -0.0010(11) 0.0049(12) -0.0017(11)
C30A 0.0117(15) 0.0221(14) 0.0218(14) -0.0051(11) 0.0027(11) -0.0073(12)
C1S 0.087(5) 0.043(3) 0.084(4) -0.005(3) -0.030(4) -0.009(3)

loop_
_atom_type_symbol
_atom_type_description
_atom_type_scat_dispersion_real
_atom_type_scat_dispersion_imag
_atom_type_scat_source
C C 0.0181 0.0091 'International Tables Vol C Tables 4.2.6.8 and 6.1.1.4'
H H 0.0000 0.0000 'International Tables Vol C Tables 4.2.6.8 and 6.1.1.4'
O O 0.0492 0.0322 'International Tables Vol C Tables 4.2.6.8 and 6.1.1.4'

loop_
_geom_angle_atom_site_label_1
_geom_angle_atom_site_label_2
_geom_angle_atom_site_label_3
_geom_angle
C1' O1 C3 116.5(2)
C20 O2 H2 109.5
C21 O4 C23 111.1(2)
C24 O5 H5 109.5
C25 O6 H6 109.5
C29 O7 H7 109.5
C2' O8 H8 109.5
C3' O9 H9 109.5
C4' O10 H10 109.5
C1' O11 C5' 111.0(2)
C6' O12 H12 109.5
C4'A O10' H10A 109.5
C1'A O11' C5'A 112.7(2)
C6'A O12' H12' 109.5
C1'A O1'A C3A 117.0(2)
C20A O2'A H2'A 109.5
C21A O4'A C23A 110.8(2)
C24A O5'A H5'A 109.5
C25A O6'A H6'A 109.5
C29A O7'A H7'A 109.5
C2'A O8'A H8'A 109.5
C3'A O9'A H9'A 109.5
C1S O7S H7S 109.5
C2 C1 C10 113.9(2)
C2 C1 H1A 108.8
C10 C1 H1A 108.8
C2 C1 H1B 108.8
C10 C1 H1B 108.8
H1A C1 H1B 107.7
C3 C2 C1 111.5(3)
C3 C2 H2A 109.3
C1 C2 H2A 109.3
C3 C2 H2B 109.3
C1 C2 H2B 109.3
H2A C2 H2B 108.0
O1 C3 C2 108.1(3)
O1 C3 C4 107.0(2)
C2 C3 C4 114.4(2)
O1 C3 H3 109.1
C2 C3 H3 109.1
C4 C3 H3 109.1
C3 C4 C29 111.1(3)
C3 C4 C28 107.8(2)
C29 C4 C28 109.4(3)
C3 C4 C5 107.8(2)
C29 C4 C5 111.8(2)
C28 C4 C5 108.8(2)
C6 C5 C10 111.8(2)
C6 C5 C4 113.6(2)
C10 C5 C4 117.0(3)
C6 C5 H5A 104.3
C10 C5 H5A 104.3
C4 C5 H5A 104.3
C5 C6 C7 110.1(2)
C5 C6 H6A 109.6
C7 C6 H6A 109.6
C5 C6 H6B 109.6
C7 C6 H6B 109.6
H6A C6 H6B 108.2
C6 C7 C8 112.9(3)
C6 C7 H7A 109.0
C8 C7 H7A 109.0
C6 C7 H7B 109.0
C8 C7 H7B 109.0
H7A C7 H7B 107.8
C7 C8 C18 107.2(2)
C7 C8 C9 109.7(2)
C18 C8 C9 112.2(3)
C7 C8 C14 111.0(2)
C18 C8 C14 109.8(2)
C9 C8 C14 107.1(2)
C11 C9 C8 111.3(2)
C11 C9 C10 113.4(3)
C8 C9 C10 116.3(2)
C11 C9 H9A 104.8
C8 C9 H9A 104.8
C10 C9 H9A 104.8
C1 C10 C19 107.8(3)
C1 C10 C5 107.6(2)
C19 C10 C5 113.9(2)
C1 C10 C9 108.8(2)
C19 C10 C9 112.5(2)
C5 C10 C9 106.0(2)
C12 C11 C9 112.7(3)
C12 C11 H11A 109.0
C9 C11 H11A 109.0
C12 C11 H11B 109.0
C9 C11 H11B 109.0
H11A C11 H11B 107.8
C13 C12 C11 109.5(2)
C13 C12 H12A 109.8
C11 C12 H12A 109.8
C13 C12 H12B 109.8
C11 C12 H12B 109.8
H12A C12 H12B 108.2
C12 C13 C17 120.0(3)
C12 C13 C14 112.9(2)
C17 C13 C14 102.9(3)
C12 C13 H13 106.8
C17 C13 H13 106.8
C14 C13 H13 106.8
C30 C14 C15 106.2(3)
C30 C14 C13 110.4(2)
C15 C14 C13 101.5(2)
C30 C14 C8 112.0(2)
C15 C14 C8 116.5(2)
C13 C14 C8 109.7(2)
C14 C15 C16 104.8(3)
C14 C15 H15A 110.8
C16 C15 H15A 110.8
C14 C15 H15B 110.8
C16 C15 H15B 110.8
H15A C15 H15B 108.9
C17 C16 C15 107.2(3)
C17 C16 H16A 110.3
C15 C16 H16A 110.3
C17 C16 H16B 110.3
C15 C16 H16B 110.3
H16A C16 H16B 108.5
C20 C17 C16 114.7(3)
C20 C17 C13 114.9(3)
C16 C17 C13 103.3(2)
C20 C17 H17 107.8
C16 C17 H17 107.8
C13 C17 H17 107.8
C8 C18 H18A 109.5
C8 C18 H18B 109.5
H18A C18 H18B 109.5
C8 C18 H18C 109.5
H18A C18 H18C 109.5
H18B C18 H18C 109.5
C10 C19 H19A 109.5
C10 C19 H19B 109.5
H19A C19 H19B 109.5
C10 C19 H19C 109.5
H19A C19 H19C 109.5
H19B C19 H19C 109.5
O2 C20 C22 113.6(3)
O2 C20 C17 106.6(2)
C22 C20 C17 116.2(3)
O2 C20 C21 108.2(2)
C22 C20 C21 101.6(2)
C17 C20 C21 110.4(3)
O3 C21 O4 122.0(3)
O3 C21 C20 127.6(3)
O4 C21 C20 110.4(3)
C20 C22 C23 103.7(2)
C20 C22 H22A 111.0
C23 C22 H22A 111.0
C20 C22 H22B 111.0
C23 C22 H22B 111.0
H22A C22 H22B 109.0
O4 C23 C24 106.7(3)
O4 C23 C22 104.2(2)
C24 C23 C22 117.9(3)
O4 C23 H23 109.2
C24 C23 H23 109.2
C22 C23 H23 109.2
O5 C24 C23 111.3(3)
O5 C24 C25 111.2(3)
C23 C24 C25 115.5(3)
O5 C24 H24 106.0
C23 C24 H24 106.0
C25 C24 H24 106.0
O6 C25 C26 111.3(3)
O6 C25 C27 104.6(3)
C26 C25 C27 110.7(3)
O6 C25 C24 108.3(3)
C26 C25 C24 113.4(3)
C27 C25 C24 108.1(3)
C25 C26 H26A 109.5
C25 C26 H26B 109.5
H26A C26 H26B 109.5
C25 C26 H26C 109.5
H26A C26 H26C 109.5
H26B C26 H26C 109.5
C25 C27 H27A 109.5
C25 C27 H27B 109.5
H27A C27 H27B 109.5
C25 C27 H27C 109.5
H27A C27 H27C 109.5
H27B C27 H27C 109.5
C4 C28 H28A 109.5
C4 C28 H28B 109.5
H28A C28 H28B 109.5
C4 C28 H28C 109.5
H28A C28 H28C 109.5
H28B C28 H28C 109.5
O7 C29 C4 114.2(2)
O7 C29 H29A 108.7
C4 C29 H29A 108.7
O7 C29 H29B 108.7
C4 C29 H29B 108.7
H29A C29 H29B 107.6
C14 C30 H30A 109.5
C14 C30 H30B 109.5
H30A C30 H30B 109.5
C14 C30 H30C 109.5
H30A C30 H30C 109.5
H30B C30 H30C 109.5
O1 C1' O11 107.4(2)
O1 C1' C2' 106.9(2)
O11 C1' C2' 109.8(2)
O1 C1' H1' 110.9
O11 C1' H1' 110.9
C2' C1' H1' 110.9
O8 C2' C1' 106.9(2)
O8 C2' C3' 111.8(3)
C1' C2' C3' 111.3(2)
O8 C2' H2' 108.9
C1' C2' H2' 108.9
C3' C2' H2' 108.9
O9 C3' C4' 107.3(3)
O9 C3' C2' 109.8(3)
C4' C3' C2' 113.7(3)
O9 C3' H3' 108.6
C4' C3' H3' 108.6
C2' C3' H3' 108.6
O10 C4' C3' 111.1(3)
O10 C4' C5' 107.1(2)
C3' C4' C5' 110.5(3)
O10 C4' H4' 109.4
C3' C4' H4' 109.4
C5' C4' H4' 109.4
O11 C5' C6' 107.7(2)
O11 C5' C4' 108.5(2)
C6' C5' C4' 113.6(3)
O11 C5' H5' 109.0
C6' C5' H5' 109.0
C4' C5' H5' 109.0
O12 C6' C5' 107.7(3)
O12 C6' H6'1 110.2
C5' C6' H6'1 110.2
O12 C6' H6'2 110.2
C5' C6' H6'2 110.2
H6'1 C6' H6'2 108.5
O1'A C1'A O11' 108.0(3)
O1'A C1'A C2'A 107.6(2)
O11' C1'A C2'A 109.1(2)
O1'A C1'A H1'A 110.7
O11' C1'A H1'A 110.7
C2'A C1'A H1'A 110.7
O8'A C2'A C3'A 110.1(3)
O8'A C2'A C1'A 110.7(2)
C3'A C2'A C1'A 108.6(2)
O8'A C2'A H2'1 109.1
C3'A C2'A H2'1 109.1
C1'A C2'A H2'1 109.1
O9'A C3'A C4'A 108.4(2)
O9'A C3'A C2'A 110.6(2)
C4'A C3'A C2'A 111.2(3)
O9'A C3'A H3'A 108.9
C4'A C3'A H3'A 108.9
C2'A C3'A H3'A 108.9
O10' C4'A C3'A 106.8(3)
O10' C4'A C5'A 110.2(2)
C3'A C4'A C5'A 110.6(2)
O10' C4'A H4'A 109.8
C3'A C4'A H4'A 109.8
C5'A C4'A H4'A 109.8
O11' C5'A C6'A 106.9(3)
O11' C5'A C4'A 109.9(2)
C6'A C5'A C4'A 111.3(2)
O11' C5'A H5'1 109.6
C6'A C5'A H5'1 109.6
C4'A C5'A H5'1 109.6
O12' C6'A C5'A 110.1(3)
O12' C6'A H6'3 109.6
C5'A C6'A H6'3 109.6
O12' C6'A H6'4 109.6
C5'A C6'A H6'4 109.6
H6'3 C6'A H6'4 108.2
C2A C1A C10A 113.1(2)
C2A C1A H1A1 109.0
C10A C1A H1A1 109.0
C2A C1A H1A2 109.0
C10A C1A H1A2 109.0
H1A1 C1A H1A2 107.8
C3A C2A C1A 111.6(3)
C3A C2A H2A1 109.3
C1A C2A H2A1 109.3
C3A C2A H2A2 109.3
C1A C2A H2A2 109.3
H2A1 C2A H2A2 108.0
O1'A C3A C2A 109.5(3)
O1'A C3A C4A 106.5(2)
C2A C3A C4A 114.8(2)
O1'A C3A H3A 108.6
C2A C3A H3A 108.6
C4A C3A H3A 108.6
C28A C4A C29A 109.0(3)
C28A C4A C3A 107.5(2)
C29A C4A C3A 110.9(2)
C28A C4A C5A 108.4(3)
C29A C4A C5A 112.9(2)
C3A C4A C5A 107.8(2)
C6A C5A C10A 111.0(2)
C6A C5A C4A 113.7(2)
C10A C5A C4A 117.3(2)
C6A C5A H5A1 104.4
C10A C5A H5A1 104.4
C4A C5A H5A1 104.4
C7A C6A C5A 111.2(2)
C7A C6A H6A1 109.4
C5A C6A H6A1 109.4
C7A C6A H6A2 109.4
C5A C6A H6A2 109.4
H6A1 C6A H6A2 108.0
C6A C7A C8A 113.9(3)
C6A C7A H7A1 108.8
C8A C7A H7A1 108.8
C6A C7A H7A2 108.8
C8A C7A H7A2 108.8
H7A1 C7A H7A2 107.7
C7A C8A C18A 108.7(2)
C7A C8A C9A 108.5(2)
C18A C8A C9A 111.9(3)
C7A C8A C14A 110.2(3)
C18A C8A C14A 109.6(2)
C9A C8A C14A 107.8(2)
C11A C9A C8A 111.7(2)
C11A C9A C10A 114.4(2)
C8A C9A C10A 115.7(2)
C11A C9A H9A1 104.5
C8A C9A H9A1 104.5
C10A C9A H9A1 104.5
C19A C10A C1A 108.0(2)
C19A C10A C5A 114.5(2)
C1A C10A C5A 106.9(2)
C19A C10A C9A 112.4(2)
C1A C10A C9A 108.1(2)
C5A C10A C9A 106.5(2)
C9A C11A C12A 113.1(3)
C9A C11A H11C 109.0
C12A C11A H11C 109.0
C9A C11A H11D 109.0
C12A C11A H11D 109.0
H11C C11A H11D 107.8
C13A C12A C11A 109.4(2)
C13A C12A H12C 109.8
C11A C12A H12C 109.8
C13A C12A H12D 109.8
C11A C12A H12D 109.8
H12C C12A H12D 108.2
C12A C13A C14A 112.4(2)
C12A C13A C17A 119.1(2)
C14A C13A C17A 104.7(2)
C12A C13A H13A 106.6
C14A C13A H13A 106.6
C17A C13A H13A 106.6
C15A C14A C13A 100.0(2)
C15A C14A C30A 106.2(3)
C13A C14A C30A 110.7(2)
C15A C14A C8A 117.9(2)
C13A C14A C8A 109.3(2)
C30A C14A C8A 112.1(2)
C14A C15A C16A 103.2(2)
C14A C15A H15C 111.1
C16A C15A H15C 111.1
C14A C15A H15D 111.1
C16A C15A H15D 111.1
H15C C15A H15D 109.1
C15A C16A C17A 106.1(2)
C15A C16A H16C 110.5
C17A C16A H16C 110.5
C15A C16A H16D 110.5
C17A C16A H16D 110.5
H16C C16A H16D 108.7
C20A C17A C13A 112.4(3)
C20A C17A C16A 113.5(2)
C13A C17A C16A 104.2(2)
C20A C17A H17A 108.9
C13A C17A H17A 108.9
C16A C17A H17A 108.9
C8A C18A H18D 109.5
C8A C18A H18E 109.5
H18D C18A H18E 109.5
C8A C18A H18F 109.5
H18D C18A H18F 109.5
H18E C18A H18F 109.5
C10A C19A H19D 109.5
C10A C19A H19E 109.5
H19D C19A H19E 109.5
C10A C19A H19F 109.5
H19D C19A H19F 109.5
H19E C19A H19F 109.5
O2'A C20A C22A 114.2(3)
O2'A C20A C17A 106.6(2)
C22A C20A C17A 115.4(2)
O2'A C20A C21A 106.7(2)
C22A C20A C21A 102.1(2)
C17A C20A C21A 111.6(3)
O3'A C21A O4'A 121.7(3)
O3'A C21A C20A 128.6(3)
O4'A C21A C20A 109.6(3)
C20A C22A C23A 104.1(2)
C20A C22A H22C 110.9
C23A C22A H22C 110.9
C20A C22A H22D 110.9
C23A C22A H22D 110.9
H22C C22A H22D 109.0
O4'A C23A C22A 104.7(3)
O4'A C23A C24A 110.8(2)
C22A C23A C24A 113.2(3)
O4'A C23A H23A 109.3
C22A C23A H23A 109.3
C24A C23A H23A 109.3
O5'A C24A C23A 106.3(2)
O5'A C24A C25A 106.7(2)
C23A C24A C25A 116.7(3)
O5'A C24A H24A 109.0
C23A C24A H24A 109.0
C25A C24A H24A 109.0
O6'A C25A C27A 105.8(3)
O6'A C25A C26A 108.7(3)
C27A C25A C26A 111.1(3)
O6'A C25A C24A 106.4(2)
C27A C25A C24A 111.0(3)
C26A C25A C24A 113.4(3)
C25A C26A H26D 109.5
C25A C26A H26E 109.5
H26D C26A H26E 109.5
C25A C26A H26F 109.5
H26D C26A H26F 109.5
H26E C26A H26F 109.5
C25A C27A H27D 109.5
C25A C27A H27E 109.5
H27D C27A H27E 109.5
C25A C27A H27F 109.5
H27D C27A H27F 109.5
H27E C27A H27F 109.5
C4A C28A H28D 109.5
C4A C28A H28E 109.5
H28D C28A H28E 109.5
C4A C28A H28F 109.5
H28D C28A H28F 109.5
H28E C28A H28F 109.5
O7'A C29A C4A 113.3(3)
O7'A C29A H29C 108.9
C4A C29A H29C 108.9
O7'A C29A H29D 108.9
C4A C29A H29D 108.9
H29C C29A H29D 107.7
C14A C30A H30D 109.5
C14A C30A H30E 109.5
H30D C30A H30E 109.5
C14A C30A H30F 109.5
H30D C30A H30F 109.5
H30E C30A H30F 109.5
O7S C1S H1S1 109.5
O7S C1S H1S2 109.5
H1S1 C1S H1S2 109.5
O7S C1S H1S3 109.5
H1S1 C1S H1S3 109.5
H1S2 C1S H1S3 109.5

loop_
_geom_bond_atom_site_label_1
_geom_bond_atom_site_label_2
_geom_bond_distance
O1 C1' 1.394(3)
O1 C3 1.467(3)
O2 C20 1.416(4)
O2 H2 0.8400
O3 C21 1.202(4)
O4 C21 1.339(4)
O4 C23 1.470(4)
O5 C24 1.425(4)
O5 H5 0.8400
O6 C25 1.461(4)
O6 H6 0.8400
O7 C29 1.447(4)
O7 H7 0.8400
O8 C2' 1.413(4)
O8 H8 0.8400
O9 C3' 1.428(4)
O9 H9 0.8400
O10 C4' 1.418(4)
O10 H10 0.8400
O11 C1' 1.417(4)
O11 C5' 1.432(3)
O12 C6' 1.430(4)
O12 H12 0.8400
O10' C4'A 1.430(3)
O10' H10A 0.8400
O11' C1'A 1.424(4)
O11' C5'A 1.436(3)
O12' C6'A 1.429(4)
O12' H12' 0.8400
O1'A C1'A 1.398(3)
O1'A C3A 1.462(3)
O2'A C20A 1.422(4)
O2'A H2'A 0.8400
O3'A C21A 1.191(4)
O4'A C21A 1.372(4)
O4'A C23A 1.451(4)
O5'A C24A 1.439(4)
O5'A H5'A 0.8400
O6'A C25A 1.447(4)
O6'A H6'A 0.8400
O7'A C29A 1.440(4)
O7'A H7'A 0.8400
O8'A C2'A 1.420(4)
O8'A H8'A 0.8400
O9'A C3'A 1.423(4)
O9'A H9'A 0.8400
O7S C1S 1.308(8)
O7S H7S 0.8400
C1 C2 1.530(4)
C1 C10 1.543(4)
C1 H1A 0.9900
C1 H1B 0.9900
C2 C3 1.518(4)
C2 H2A 0.9900
C2 H2B 0.9900
C3 C4 1.537(4)
C3 H3 1.0000
C4 C29 1.540(4)
C4 C28 1.540(4)
C4 C5 1.568(4)
C5 C6 1.528(4)
C5 C10 1.560(4)
C5 H5A 1.0000
C6 C7 1.530(4)
C6 H6A 0.9900
C6 H6B 0.9900
C7 C8 1.535(4)
C7 H7A 0.9900
C7 H7B 0.9900
C8 C18 1.542(4)
C8 C9 1.573(4)
C8 C14 1.578(4)
C9 C11 1.542(4)
C9 C10 1.575(4)
C9 H9A 1.0000
C10 C19 1.548(4)
C11 C12 1.541(4)
C11 H11A 0.9900
C11 H11B 0.9900
C12 C13 1.524(5)
C12 H12A 0.9900
C12 H12B 0.9900
C13 C17 1.546(4)
C13 C14 1.547(4)
C13 H13 1.0000
C14 C30 1.543(4)
C14 C15 1.544(4)
C15 C16 1.552(4)
C15 H15A 0.9900
C15 H15B 0.9900
C16 C17 1.541(5)
C16 H16A 0.9900
C16 H16B 0.9900
C17 C20 1.532(4)
C17 H17 1.0000
C18 H18A 0.9800
C18 H18B 0.9800
C18 H18C 0.9800
C19 H19A 0.9800
C19 H19B 0.9800
C19 H19C 0.9800
C20 C22 1.529(4)
C20 C21 1.548(4)
C22 C23 1.533(4)
C22 H22A 0.9900
C22 H22B 0.9900
C23 C24 1.529(4)
C23 H23 1.0000
C24 C25 1.556(5)
C24 H24 1.0000
C25 C26 1.495(6)
C25 C27 1.523(5)
C26 H26A 0.9800
C26 H26B 0.9800
C26 H26C 0.9800
C27 H27A 0.9800
C27 H27B 0.9800
C27 H27C 0.9800
C28 H28A 0.9800
C28 H28B 0.9800
C28 H28C 0.9800
C29 H29A 0.9900
C29 H29B 0.9900
C30 H30A 0.9800
C30 H30B 0.9800
C30 H30C 0.9800
C1' C2' 1.525(4)
C1' H1' 1.0000
C2' C3' 1.533(4)
C2' H2' 1.0000
C3' C4' 1.520(5)
C3' H3' 1.0000
C4' C5' 1.528(4)
C4' H4' 1.0000
C5' C6' 1.503(5)
C5' H5' 1.0000
C6' H6'1 0.9900
C6' H6'2 0.9900
C1'A C2'A 1.530(4)
C1'A H1'A 1.0000
C2'A C3'A 1.525(4)
C2'A H2'1 1.0000
C3'A C4'A 1.517(4)
C3'A H3'A 1.0000
C4'A C5'A 1.531(4)
C4'A H4'A 1.0000
C5'A C6'A 1.512(5)
C5'A H5'1 1.0000
C6'A H6'3 0.9900
C6'A H6'4 0.9900
C1A C2A 1.534(4)
C1A C10A 1.549(4)
C1A H1A1 0.9900
C1A H1A2 0.9900
C2A C3A 1.506(5)
C2A H2A1 0.9900
C2A H2A2 0.9900
C3A C4A 1.544(4)
C3A H3A 1.0000
C4A C28A 1.531(5)
C4A C29A 1.540(4)
C4A C5A 1.572(4)
C5A C6A 1.533(4)
C5A C10A 1.554(4)
C5A H5A1 1.0000
C6A C7A 1.527(4)
C6A H6A1 0.9900
C6A H6A2 0.9900
C7A C8A 1.539(4)
C7A H7A1 0.9900
C7A H7A2 0.9900
C8A C18A 1.541(4)
C8A C9A 1.573(4)
C8A C14A 1.579(4)
C9A C11A 1.535(4)
C9A C10A 1.576(4)
C9A H9A1 1.0000
C10A C19A 1.545(4)
C11A C12A 1.539(4)
C11A H11C 0.9900
C11A H11D 0.9900
C12A C13A 1.518(4)
C12A H12C 0.9900
C12A H12D 0.9900
C13A C14A 1.545(4)
C13A C17A 1.555(4)
C13A H13A 1.0000
C14A C15A 1.544(4)
C14A C30A 1.551(4)
C15A C16A 1.545(4)
C15A H15C 0.9900
C15A H15D 0.9900
C16A C17A 1.556(4)
C16A H16C 0.9900
C16A H16D 0.9900
C17A C20A 1.528(4)
C17A H17A 1.0000
C18A H18D 0.9800
C18A H18E 0.9800
C18A H18F 0.9800
C19A H19D 0.9800
C19A H19E 0.9800
C19A H19F 0.9800
C20A C22A 1.526(4)
C20A C21A 1.545(4)
C22A C23A 1.528(4)
C22A H22C 0.9900
C22A H22D 0.9900
C23A C24A 1.531(4)
C23A H23A 1.0000
C24A C25A 1.545(4)
C24A H24A 1.0000
C25A C27A 1.521(5)
C25A C26A 1.523(5)
C26A H26D 0.9800
C26A H26E 0.9800
C26A H26F 0.9800
C27A H27D 0.9800
C27A H27E 0.9800
C27A H27F 0.9800
C28A H28D 0.9800
C28A H28E 0.9800
C28A H28F 0.9800
C29A H29C 0.9900
C29A H29D 0.9900
C30A H30D 0.9800
C30A H30E 0.9800
C30A H30F 0.9800
C1S H1S1 0.9800
C1S H1S2 0.9800
C1S H1S3 0.9800

loop_
_geom_hbond_atom_site_label_D
_geom_hbond_atom_site_label_H
_geom_hbond_atom_site_label_A
_geom_hbond_distance_DH
_geom_hbond_distance_HA
_geom_hbond_distance_DA
_geom_hbond_angle_DHA
_geom_hbond_site_symmetry_A
O2 H2 O12' 0.84 1.93 2.755(3) 169.1 .
O5 H5 O6 0.84 2.34 2.749(4) 110.3 .
O5 H5 O7S 0.84 2.05 2.846(4) 158.1 1_545
O7 H7 O1 0.84 2.03 2.654(3) 130.1 .
O7 H7 O8 0.84 2.57 3.359(3) 156.2 .
O8 H8 O1S 0.84 1.87 2.687(3) 165.2 1_545
O9 H9 O9'A 0.84 1.88 2.714(4) 172.3 1_546
O12 H12 O4S 0.84 1.99 2.743(3) 149.1 .
O10' H10A O9'A 0.84 2.39 2.808(3) 111.8 .
O10' H10A O1S 0.84 1.96 2.734(3) 153.2 1_554
O12' H12' O3 0.84 2.05 2.886(3) 171.6 1_655
O2'A H2'A O12 0.84 1.91 2.745(4) 173.0 .
O5'A H5'A O5S 0.84 1.94 2.754(3) 162.3 .
O6'A H6'A O10' 0.84 1.90 2.681(3) 154.1 1_456
O7'A H7'A O1'A 0.84 2.08 2.701(3) 130.3 .
O8'A H8'A O6 0.84 2.25 3.066(4) 163.5 1_465
O9'A H9'A O2S 0.84 1.91 2.734(4) 167.2 1_554
O7S H7S O6 0.84 2.41 3.077(5) 136.9 1_565
C3 H3 O2'A 1.00 2.57 3.434(4) 144.3 .
C22 H22A O7S 0.99 2.33 3.291(5) 164.7 1_545
C23 H23 O12' 1.00 2.55 3.373(4) 138.9 .
C1' H1' O3'A 1.00 2.50 3.492(4) 170.2 .
C2' H2' O3S 1.00 2.62 3.398(4) 134.6 1_645
C1'A H1'A O3 1.00 2.60 3.538(4) 155.5 .
C6'A H6'3 O6'A 0.99 2.57 3.493(4) 156.1 1_654
C2A H2A2 O2 0.99 2.65 3.453(4) 138.0 .
C22A H22D O6S 0.99 2.42 3.300(4) 147.8 .
C23A H23A O12 1.00 2.47 3.303(4) 140.8 .
C24A H24A O4S 1.00 2.40 3.372(5) 164.5 1_455
C27A H27E O4'A 0.98 2.44 3.046(4) 119.8 .

loop_
_geom_torsion_atom_site_label_1
_geom_torsion_atom_site_label_2
_geom_torsion_atom_site_label_3
_geom_torsion_atom_site_label_4
_geom_torsion
C10 C1 C2 C3 -55.8(3)
C1' O1 C3 C2 108.5(3)
C1' O1 C3 C4 -127.8(3)
C1 C2 C3 O1 174.5(2)
C1 C2 C3 C4 55.4(3)
O1 C3 C4 C29 -48.5(3)
C2 C3 C4 C29 71.2(3)
O1 C3 C4 C28 71.4(3)
C2 C3 C4 C28 -168.9(2)
O1 C3 C4 C5 -171.3(2)
C2 C3 C4 C5 -51.6(3)
C3 C4 C5 C6 -175.7(2)
C29 C4 C5 C6 61.9(3)
C28 C4 C5 C6 -59.1(3)
C3 C4 C5 C10 51.7(3)
C29 C4 C5 C10 -70.7(3)
C28 C4 C5 C10 168.3(2)
C10 C5 C6 C7 -63.2(3)
C4 C5 C6 C7 161.8(2)
C5 C6 C7 C8 58.4(3)
C6 C7 C8 C18 71.6(3)
C6 C7 C8 C9 -50.4(3)
C6 C7 C8 C14 -168.5(2)
C7 C8 C9 C11 -178.4(2)
C18 C8 C9 C11 62.6(3)
C14 C8 C9 C11 -57.9(3)
C7 C8 C9 C10 49.6(3)
C18 C8 C9 C10 -69.4(3)
C14 C8 C9 C10 170.1(2)
C2 C1 C10 C19 -70.9(3)
C2 C1 C10 C5 52.4(3)
C2 C1 C10 C9 166.8(2)
C6 C5 C10 C1 174.5(2)
C4 C5 C10 C1 -52.1(3)
C6 C5 C10 C19 -66.1(3)
C4 C5 C10 C19 67.3(3)
C6 C5 C10 C9 58.2(3)
C4 C5 C10 C9 -168.4(2)
C11 C9 C10 C1 60.9(3)
C8 C9 C10 C1 -168.1(2)
C11 C9 C10 C19 -58.5(3)
C8 C9 C10 C19 72.5(3)
C11 C9 C10 C5 176.4(2)
C8 C9 C10 C5 -52.6(3)
C8 C9 C11 C12 56.9(3)
C10 C9 C11 C12 -169.7(2)
C9 C11 C12 C13 -53.8(3)
C11 C12 C13 C17 177.4(3)
C11 C12 C13 C14 55.8(3)
C12 C13 C14 C30 63.8(3)
C17 C13 C14 C30 -67.0(3)
C12 C13 C14 C15 176.1(2)
C17 C13 C14 C15 45.3(3)
C12 C13 C14 C8 -60.1(3)
C17 C13 C14 C8 169.1(2)
C7 C8 C14 C30 55.4(3)
C18 C8 C14 C30 173.7(3)
C9 C8 C14 C30 -64.2(3)
C7 C8 C14 C15 -67.1(3)
C18 C8 C14 C15 51.2(4)
C9 C8 C14 C15 173.3(2)
C7 C8 C14 C13 178.4(2)
C18 C8 C14 C13 -63.3(3)
C9 C8 C14 C13 58.8(3)
C30 C14 C15 C16 80.9(3)
C13 C14 C15 C16 -34.6(3)
C8 C14 C15 C16 -153.6(2)
C14 C15 C16 C17 11.4(3)
C15 C16 C17 C20 142.3(3)
C15 C16 C17 C13 16.5(3)
C12 C13 C17 C20 69.7(3)
C14 C13 C17 C20 -163.9(2)
C12 C13 C17 C16 -164.6(3)
C14 C13 C17 C16 -38.2(3)
C16 C17 C20 O2 162.1(3)
C13 C17 C20 O2 -78.3(3)
C16 C17 C20 C22 -70.1(4)
C13 C17 C20 C22 49.4(4)
C16 C17 C20 C21 44.9(3)
C13 C17 C20 C21 164.4(2)
C23 O4 C21 O3 176.0(3)
C23 O4 C21 C20 -1.1(4)
O2 C20 C21 O3 -74.3(4)
C22 C20 C21 O3 165.8(3)
C17 C20 C21 O3 42.0(4)
O2 C20 C21 O4 102.6(3)
C22 C20 C21 O4 -17.3(3)
C17 C20 C21 O4 -141.1(3)
O2 C20 C22 C23 -88.5(3)
C17 C20 C22 C23 147.3(3)
C21 C20 C22 C23 27.5(3)
C21 O4 C23 C24 144.7(3)
C21 O4 C23 C22 19.2(3)
C20 C22 C23 O4 -29.0(3)
C20 C22 C23 C24 -147.1(3)
O4 C23 C24 O5 -63.3(3)
C22 C23 C24 O5 53.4(4)
O4 C23 C24 C25 168.7(3)
C22 C23 C24 C25 -74.6(4)
O5 C24 C25 O6 -46.5(3)
C23 C24 C25 O6 81.5(4)
O5 C24 C25 C26 -170.5(3)
C23 C24 C25 C26 -42.5(4)
O5 C24 C25 C27 66.3(3)
C23 C24 C25 C27 -165.6(3)
C3 C4 C29 O7 72.2(3)
C28 C4 C29 O7 -46.7(4)
C5 C4 C29 O7 -167.3(3)
C3 O1 C1' O11 -82.4(3)
C3 O1 C1' C2' 159.8(3)
C5' O11 C1' O1 177.4(2)
C5' O11 C1' C2' -66.7(3)
O1 C1' C2' O8 -69.3(3)
O11 C1' C2' O8 174.5(2)
O1 C1' C2' C3' 168.3(3)
O11 C1' C2' C3' 52.1(3)
O8 C2' C3' O9 77.2(3)
C1' C2' C3' O9 -163.2(3)
O8 C2' C3' C4' -162.6(3)
C1' C2' C3' C4' -43.0(4)
O9 C3' C4' O10 -74.6(3)
C2' C3' C4' O10 163.8(3)
O9 C3' C4' C5' 166.8(2)
C2' C3' C4' C5' 45.2(4)
C1' O11 C5' C6' -167.9(2)
C1' O11 C5' C4' 68.8(3)
O10 C4' C5' O11 -177.2(3)
C3' C4' C5' O11 -56.2(3)
O10 C4' C5' C6' 63.1(3)
C3' C4' C5' C6' -175.9(3)
O11 C5' C6' O12 64.7(3)
C4' C5' C6' O12 -175.1(2)
C3A O1'A C1'A O11' -86.5(3)
C3A O1'A C1'A C2'A 155.9(3)
C5'A O11' C1'A O1'A 178.6(2)
C5'A O11' C1'A C2'A -64.8(3)
O1'A C1'A C2'A O8'A -62.8(4)
O11' C1'A C2'A O8'A -179.7(3)
O1'A C1'A C2'A C3'A 176.2(3)
O11' C1'A C2'A C3'A 59.3(3)
O8'A C2'A C3'A O9'A 64.0(3)
C1'A C2'A C3'A O9'A -174.7(3)
O8'A C2'A C3'A C4'A -175.5(2)
C1'A C2'A C3'A C4'A -54.2(4)
O9'A C3'A C4'A O10' -66.5(3)
C2'A C3'A C4'A O10' 171.7(2)
O9'A C3'A C4'A C5'A 173.6(2)
C2'A C3'A C4'A C5'A 51.8(3)
C1'A O11' C5'A C6'A -177.6(2)
C1'A O11' C5'A C4'A 61.5(3)
O10' C4'A C5'A O11' -171.5(3)
C3'A C4'A C5'A O11' -53.7(3)
O10' C4'A C5'A C6'A 70.3(3)
C3'A C4'A C5'A C6'A -171.9(3)
O11' C5'A C6'A O12' 73.1(3)
C4'A C5'A C6'A O12' -167.0(2)
C10A C1A C2A C3A -57.4(3)
C1'A O1'A C3A C2A 94.0(3)
C1'A O1'A C3A C4A -141.3(3)
C1A C2A C3A O1'A 174.8(2)
C1A C2A C3A C4A 55.0(3)
O1'A C3A C4A C28A 72.1(3)
C2A C3A C4A C28A -166.5(3)
O1'A C3A C4A C29A -47.0(3)
C2A C3A C4A C29A 74.4(3)
O1'A C3A C4A C5A -171.1(2)
C2A C3A C4A C5A -49.8(3)
C28A C4A C5A C6A -61.4(3)
C29A C4A C5A C6A 59.5(4)
C3A C4A C5A C6A -177.5(3)
C28A C4A C5A C10A 166.8(2)
C29A C4A C5A C10A -72.2(3)
C3A C4A C5A C10A 50.7(3)
C10A C5A C6A C7A -60.8(3)
C4A C5A C6A C7A 164.4(3)
C5A C6A C7A C8A 56.7(3)
C6A C7A C8A C18A 71.7(3)
C6A C7A C8A C9A -50.2(3)
C6A C7A C8A C14A -168.1(2)
C7A C8A C9A C11A -175.3(2)
C18A C8A C9A C11A 64.8(3)
C14A C8A C9A C11A -55.9(3)
C7A C8A C9A C10A 51.5(3)
C18A C8A C9A C10A -68.5(3)
C14A C8A C9A C10A 170.8(2)
C2A C1A C10A C19A -69.3(3)
C2A C1A C10A C5A 54.5(3)
C2A C1A C10A C9A 168.8(3)
C6A C5A C10A C19A -66.6(3)
C4A C5A C10A C19A 66.4(3)
C6A C5A C10A C1A 173.8(2)
C4A C5A C10A C1A -53.2(3)
C6A C5A C10A C9A 58.3(3)
C4A C5A C10A C9A -168.7(2)
C11A C9A C10A C19A -61.5(3)
C8A C9A C10A C19A 70.5(3)
C11A C9A C10A C1A 57.7(3)
C8A C9A C10A C1A -170.3(3)
C11A C9A C10A C5A 172.3(2)
C8A C9A C10A C5A -55.7(3)
C8A C9A C11A C12A 55.2(3)
C10A C9A C11A C12A -170.9(2)
C9A C11A C12A C13A -54.2(3)
C11A C12A C13A C14A 57.4(3)
C11A C12A C13A C17A -179.6(3)
C12A C13A C14A C15A 174.5(3)
C17A C13A C14A C15A 43.7(3)
C12A C13A C14A C30A 62.9(3)
C17A C13A C14A C30A -67.9(3)
C12A C13A C14A C8A -61.1(3)
C17A C13A C14A C8A 168.2(2)
C7A C8A C14A C15A -70.5(3)
C18A C8A C14A C15A 49.2(4)
C9A C8A C14A C15A 171.3(3)
C7A C8A C14A C13A 176.3(2)
C18A C8A C14A C13A -64.0(3)
C9A C8A C14A C13A 58.0(3)
C7A C8A C14A C30A 53.2(3)
C18A C8A C14A C30A 172.9(2)
C9A C8A C14A C30A -65.1(3)
C13A C14A C15A C16A -44.8(3)
C30A C14A C15A C16A 70.3(3)
C8A C14A C15A C16A -163.1(3)
C14A C15A C16A C17A 29.8(3)
C12A C13A C17A C20A 84.3(3)
C14A C13A C17A C20A -149.0(2)
C12A C13A C17A C16A -152.4(3)
C14A C13A C17A C16A -25.6(3)
C15A C16A C17A C20A 120.0(3)
C15A C16A C17A C13A -2.6(3)
C13A C17A C20A O2'A -71.3(3)
C16A C17A C20A O2'A 170.8(2)
C13A C17A C20A C22A 56.7(3)
C16A C17A C20A C22A -61.2(3)
C13A C17A C20A C21A 172.6(2)
C16A C17A C20A C21A 54.6(3)
C23A O4'A C21A O3'A 172.3(3)
C23A O4'A C21A C20A -3.6(4)
O2'A C20A C21A O3'A -70.4(5)
C22A C20A C21A O3'A 169.5(4)
C17A C20A C21A O3'A 45.7(5)
O2'A C20A C21A O4'A 105.2(3)
C22A C20A C21A O4'A -14.9(3)
C17A C20A C21A O4'A -138.7(3)
O2'A C20A C22A C23A -88.4(3)
C17A C20A C22A C23A 147.5(3)
C21A C20A C22A C23A 26.4(3)
C21A O4'A C23A C22A 20.8(3)
C21A O4'A C23A C24A 143.2(3)
C20A C22A C23A O4'A -29.4(3)
C20A C22A C23A C24A -150.1(3)
O4'A C23A C24A O5'A -177.5(2)
C22A C23A C24A O5'A -60.2(3)
O4'A C23A C24A C25A 63.7(4)
C22A C23A C24A C25A -179.0(3)
O5'A C24A C25A O6'A 50.0(3)
C23A C24A C25A O6'A 168.6(3)
O5'A C24A C25A C27A 164.6(3)
C23A C24A C25A C27A -76.8(4)
O5'A C24A C25A C26A -69.4(3)
C23A C24A C25A C26A 49.2(4)
C28A C4A C29A O7'A -40.8(3)
C3A C4A C29A O7'A 77.4(3)
C5A C4A C29A O7'A -161.4(2)
